data_7116615
loop_
_publ_author_name
'Fu An Tsao'
'Alan. J. Lough'
'Douglas W. Stephan'

_publ_section_title
;
 Intramolecular 1,1-carboboration versus intermolecular FLP addition in
 reactions of boranes and bis(phenylethynyl)telluroether
;
_journal_name_full Chem.Commun.
_journal_page_first 4287
_journal_paper_doi 10.1039/C4cc09258A
_journal_volume 51
_journal_year 2015
_chemical_formula_sum 'C34 H10 B F15 Te'
_chemical_formula_weight 841.83
_chemical_name_systematic
; 
 ? 
;
_space_group_IT_number 2
_symmetry_cell_setting triclinic
_symmetry_space_group_name_Hall '-P 1'
_symmetry_space_group_name_H-M 'P -1'
_atom_sites_solution_hydrogens geom
_atom_sites_solution_primary direct
_atom_sites_solution_secondary difmap
_audit_creation_method SHELXL-97
_audit_update_record
;
2014-11-12 deposited with the CCDC.
2015-02-04 downloaded from the CCDC.
;
_cell_angle_alpha 74.416(2)
_cell_angle_beta 73.514(2)
_cell_angle_gamma 81.701(2)
_cell_formula_units_Z 4
_cell_length_a 12.4545(5)
_cell_length_b 13.2182(6)
_cell_length_c 20.2994(8)
_cell_measurement_reflns_used 9975
_cell_measurement_temperature 150(2)
_cell_measurement_theta_max 27.40
_cell_measurement_theta_min 2.43
_cell_volume 3078.2(2)
_computing_cell_refinement 'Bruker SAINT'
_computing_data_collection 'Bruker APEX2'
_computing_data_reduction 'Bruker SAINT'
_computing_molecular_graphics 'Bruker SHELXTL'
_computing_publication_material 'Bruker SHELXTL'
_computing_structure_refinement 'SHELXL-97 (Sheldrick, 2008)'
_computing_structure_solution 'SHELXS-97 (Sheldrick, 2008)'
_diffrn_ambient_temperature 150(2)
_diffrn_measured_fraction_theta_full 0.990
_diffrn_measured_fraction_theta_max 0.990
_diffrn_measurement_device_type 'Bruker APEX-II CCD'
_diffrn_measurement_method '\f and \w scans'
_diffrn_radiation_monochromator graphite
_diffrn_radiation_source 'fine-focus sealed tube'
_diffrn_radiation_type MoK\a
_diffrn_radiation_wavelength 0.71073
_diffrn_reflns_av_R_equivalents 0.0494
_diffrn_reflns_av_sigmaI/netI 0.0746
_diffrn_reflns_limit_h_max 16
_diffrn_reflns_limit_h_min -16
_diffrn_reflns_limit_k_max 17
_diffrn_reflns_limit_k_min -17
_diffrn_reflns_limit_l_max 26
_diffrn_reflns_limit_l_min -26
_diffrn_reflns_number 51387
_diffrn_reflns_theta_full 27.52
_diffrn_reflns_theta_max 27.52
_diffrn_reflns_theta_min 1.60
_exptl_absorpt_coefficient_mu 1.083
_exptl_absorpt_correction_T_max 0.7456
_exptl_absorpt_correction_T_min 0.6850
_exptl_absorpt_correction_type multi-scan
_exptl_absorpt_process_details SADABS
_exptl_crystal_colour colourless
_exptl_crystal_density_diffrn 1.816
_exptl_crystal_density_method 'not measured'
_exptl_crystal_description plate
_exptl_crystal_F_000 1624
_exptl_crystal_size_max 0.20
_exptl_crystal_size_mid 0.10
_exptl_crystal_size_min 0.10
_refine_diff_density_max 0.509
_refine_diff_density_min -0.467
_refine_diff_density_rms 0.094
_refine_ls_extinction_method none
_refine_ls_goodness_of_fit_ref 0.999
_refine_ls_hydrogen_treatment constr
_refine_ls_matrix_type full
_refine_ls_number_parameters 919
_refine_ls_number_reflns 14024
_refine_ls_number_restraints 0
_refine_ls_restrained_S_all 0.999
_refine_ls_R_factor_all 0.0875
_refine_ls_R_factor_gt 0.0408
_refine_ls_shift/su_max 0.001
_refine_ls_shift/su_mean 0.000
_refine_ls_structure_factor_coef Fsqd
_refine_ls_weighting_details 'calc w=1/[\s^2^(Fo^2^)+(0.0209P)^2^+1.0319P] where P=(Fo^2^+2Fc^2^)/3'
_refine_ls_weighting_scheme calc
_refine_ls_wR_factor_gt 0.0589
_refine_ls_wR_factor_ref 0.0684
_reflns_number_gt 9093
_reflns_number_total 14024
_reflns_threshold_expression >2sigma(I)
_cod_data_source_file c4cc09258a2.cif
_cod_data_source_block jt004_0m_compound_4
_cod_original_sg_symbol_H-M P-1
_cod_database_code 7116615

loop_
_symmetry_equiv_pos_as_xyz
'x, y, z'
'-x, -y, -z'

loop_
_atom_site_label
_atom_site_type_symbol
_atom_site_fract_x
_atom_site_fract_y
_atom_site_fract_z
_atom_site_U_iso_or_equiv
_atom_site_adp_type
_atom_site_occupancy
_atom_site_symmetry_multiplicity
_atom_site_calc_flag
_atom_site_refinement_flags
Te1A Te 0.667109(17) 0.71092(2) -0.150961(11) 0.03134(7) Uani 1 1 d .
Te1B Te -0.073202(17) 0.679799(19) 0.639328(10) 0.02782(7) Uani 1 1 d .
C4A C 0.5347(2) 0.7196(3) -0.06332(16) 0.0254(8) Uani 1 1 d .
C51A C 0.4235(2) 0.7173(3) -0.07738(15) 0.0253(8) Uani 1 1 d .
C52A C 0.3693(3) 0.6252(3) -0.05783(17) 0.0323(8) Uani 1 1 d .
H52A H 0.4020 0.5616 -0.0340 0.039 Uiso 1 1 calc R
C53A C 0.2672(3) 0.6259(3) -0.07302(18) 0.0364(9) Uani 1 1 d .
H53A H 0.2298 0.5628 -0.0587 0.044 Uiso 1 1 calc R
C54A C 0.2200(3) 0.7167(3) -0.10838(18) 0.0357(9) Uani 1 1 d .
H54A H 0.1503 0.7164 -0.1188 0.043 Uiso 1 1 calc R
C55A C 0.2737(3) 0.8084(3) -0.12888(18) 0.0375(9) Uani 1 1 d .
H55A H 0.2412 0.8714 -0.1536 0.045 Uiso 1 1 calc R
C3A C 0.5500(2) 0.7288(2) -0.00100(15) 0.0224(7) Uani 1 1 d .
B1A B 0.6613(3) 0.7429(3) 0.01184(17) 0.0201(8) Uani 1 1 d .
C2A C 0.7760(2) 0.7445(2) -0.04293(14) 0.0194(7) Uani 1 1 d .
C1A C 0.7946(2) 0.7274(2) -0.10876(15) 0.0209(7) Uani 1 1 d .
C21A C 0.9078(2) 0.7132(2) -0.15788(14) 0.0197(7) Uani 1 1 d .
C22A C 0.9601(3) 0.6127(3) -0.15288(16) 0.0291(8) Uani 1 1 d .
H22A H 0.9242 0.5551 -0.1185 0.035 Uiso 1 1 calc R
C23A C 1.0644(3) 0.5954(3) -0.19751(17) 0.0329(9) Uani 1 1 d .
H23A H 1.0997 0.5262 -0.1937 0.039 Uiso 1 1 calc R
C24A C 1.1172(3) 0.6788(3) -0.24751(16) 0.0289(8) Uani 1 1 d .
H24A H 1.1890 0.6672 -0.2779 0.035 Uiso 1 1 calc R
C25A C 1.0651(3) 0.7788(3) -0.25296(16) 0.0309(8) Uani 1 1 d .
H25A H 1.1012 0.8362 -0.2874 0.037 Uiso 1 1 calc R
C26A C 0.9605(3) 0.7964(3) -0.20881(16) 0.0276(8) Uani 1 1 d .
H26A H 0.9249 0.8656 -0.2134 0.033 Uiso 1 1 calc R
C31A C 0.8771(2) 0.7655(2) -0.02313(14) 0.0188(7) Uani 1 1 d .
C32A C 0.9234(2) 0.6936(2) 0.02691(15) 0.0202(7) Uani 1 1 d .
C33A C 1.0116(3) 0.7150(3) 0.04809(15) 0.0233(7) Uani 1 1 d .
F2A F 1.05360(16) 0.64322(15) 0.09727(9) 0.0385(5) Uani 1 1 d .
C34A C 1.0576(2) 0.8102(3) 0.01839(15) 0.0228(7) Uani 1 1 d .
C35A C 1.0158(2) 0.8826(2) -0.03210(15) 0.0203(7) Uani 1 1 d .
C36A C 0.9261(2) 0.8601(2) -0.05157(14) 0.0189(7) Uani 1 1 d .
F5A F 0.88460(13) 0.93541(13) -0.09923(8) 0.0270(4) Uani 1 1 d .
F4A F 1.06200(14) 0.97524(14) -0.06268(9) 0.0298(4) Uani 1 1 d .
F3A F 1.14343(15) 0.83198(15) 0.03845(9) 0.0379(5) Uani 1 1 d .
F1A F 0.88143(15) 0.59816(14) 0.05656(9) 0.0331(5) Uani 1 1 d .
C11A C 0.6590(2) 0.7539(3) 0.08893(15) 0.0212(7) Uani 1 1 d .
C16A C 0.6751(2) 0.8462(3) 0.10285(16) 0.0253(8) Uani 1 1 d .
C15A C 0.6719(3) 0.8534(3) 0.17008(18) 0.0327(9) Uani 1 1 d .
C14A C 0.6548(3) 0.7663(3) 0.22498(16) 0.0344(9) Uani 1 1 d .
C13A C 0.6400(3) 0.6726(3) 0.21393(16) 0.0339(9) Uani 1 1 d .
C12A C 0.6414(2) 0.6684(3) 0.14652(16) 0.0255(8) Uani 1 1 d .
F6A F 0.62590(16) 0.57461(15) 0.13669(9) 0.0386(5) Uani 1 1 d .
F7A F 0.62512(18) 0.58585(18) 0.26728(10) 0.0554(6) Uani 1 1 d .
F8A F 0.65274(17) 0.77261(19) 0.29052(9) 0.0578(7) Uani 1 1 d .
F9A F 0.68593(18) 0.94523(17) 0.18215(11) 0.0553(6) Uani 1 1 d .
F10A F 0.69434(16) 0.93355(15) 0.05009(10) 0.0398(5) Uani 1 1 d .
C46A C 0.4021(3) 0.8262(3) 0.07713(17) 0.0311(8) Uani 1 1 d .
F15A F 0.45404(17) 0.91431(16) 0.04193(11) 0.0487(6) Uani 1 1 d .
F14A F 0.2699(2) 0.9241(2) 0.14972(12) 0.0759(8) Uani 1 1 d .
C45A C 0.3075(3) 0.8325(4) 0.1325(2) 0.0470(11) Uani 1 1 d .
C44A C 0.2540(3) 0.7430(4) 0.16863(19) 0.0509(12) Uani 1 1 d .
F12A F 0.23927(17) 0.5622(2) 0.18881(11) 0.0724(8) Uani 1 1 d .
C42A C 0.3878(3) 0.6452(3) 0.09798(17) 0.0331(9) Uani 1 1 d .
F11A F 0.42634(16) 0.55012(17) 0.08447(10) 0.0467(5) Uani 1 1 d .
F13A F 0.16137(17) 0.7489(2) 0.22278(11) 0.0859(9) Uani 1 1 d .
C4B C 0.0539(2) 0.7238(2) 0.54828(15) 0.0205(7) Uani 1 1 d .
C3B C 0.0355(2) 0.7602(2) 0.48254(15) 0.0197(7) Uani 1 1 d .
B1B B -0.0773(3) 0.7681(3) 0.46546(17) 0.0189(8) Uani 1 1 d .
C2B C -0.1905(2) 0.7522(2) 0.52071(15) 0.0191(7) Uani 1 1 d .
C1B C -0.2047(2) 0.7163(2) 0.59200(15) 0.0204(7) Uani 1 1 d .
C21B C -0.3159(2) 0.6989(3) 0.64486(14) 0.0217(7) Uani 1 1 d .
C26B C -0.3430(3) 0.5978(3) 0.68372(15) 0.0281(8) Uani 1 1 d .
H26B H -0.2914 0.5392 0.6760 0.034 Uiso 1 1 calc R
C25B C -0.4449(3) 0.5823(3) 0.73364(16) 0.0352(9) Uani 1 1 d .
H25B H -0.4633 0.5130 0.7597 0.042 Uiso 1 1 calc R
C24B C -0.5198(3) 0.6667(3) 0.74573(16) 0.0376(10) Uani 1 1 d .
H24B H -0.5897 0.6556 0.7800 0.045 Uiso 1 1 calc R
C23B C -0.4936(3) 0.7676(3) 0.70809(17) 0.0357(9) Uani 1 1 d .
H23B H -0.5449 0.8259 0.7170 0.043 Uiso 1 1 calc R
C22B C -0.3922(3) 0.7836(3) 0.65736(16) 0.0288(8) Uani 1 1 d .
H22B H -0.3748 0.8530 0.6309 0.035 Uiso 1 1 calc R
C31B C -0.2933(2) 0.7742(3) 0.49336(14) 0.0212(7) Uani 1 1 d .
F5B F -0.30435(17) 0.59642(18) 0.49962(12) 0.0541(6) Uani 1 1 d .
F4B F -0.47735(17) 0.6428(2) 0.43847(13) 0.0702(8) Uani 1 1 d .
F3B F -0.55941(17) 0.8449(2) 0.40122(11) 0.0725(8) Uani 1 1 d .
C32B C -0.3376(3) 0.8766(3) 0.47311(17) 0.0338(9) Uani 1 1 d .
F1B F -0.29386(17) 0.95622(16) 0.48450(12) 0.0567(6) Uani 1 1 d .
F2B F -0.46674(18) 1.0015(2) 0.42344(13) 0.0737(8) Uani 1 1 d .
C11B C -0.0778(2) 0.7868(2) 0.38439(14) 0.0185(7) Uani 1 1 d .
C16B C -0.0731(3) 0.7018(3) 0.35643(15) 0.0283(8) Uani 1 1 d .
C15B C -0.0763(3) 0.7104(3) 0.28798(17) 0.0314(8) Uani 1 1 d .
F9B F -0.0710(2) 0.62438(17) 0.26316(11) 0.0672(7) Uani 1 1 d .
C14B C -0.0827(3) 0.8079(3) 0.24397(15) 0.0279(8) Uani 1 1 d .
F8B F -0.08352(16) 0.81852(16) 0.17599(9) 0.0440(5) Uani 1 1 d .
C13B C -0.0881(3) 0.8949(3) 0.26852(16) 0.0319(8) Uani 1 1 d .
F7B F -0.0956(2) 0.99181(17) 0.22588(10) 0.0597(7) Uani 1 1 d .
C12B C -0.0857(3) 0.8827(3) 0.33822(16) 0.0284(8) Uani 1 1 d .
F6B F -0.0914(2) 0.97080(16) 0.36087(10) 0.0657(7) Uani 1 1 d .
F10B F -0.0649(2) 0.60321(16) 0.39791(10) 0.0570(6) Uani 1 1 d .
C51B C 0.1369(2) 0.7910(3) 0.42176(15) 0.0250(8) Uani 1 1 d .
C52B C 0.2073(3) 0.7180(3) 0.38883(17) 0.0334(9) Uani 1 1 d .
C55B C 0.2497(3) 0.9250(3) 0.33420(19) 0.0431(10) Uani 1 1 d .
F13B F 0.40666(16) 0.8786(2) 0.24908(10) 0.0691(8) Uani 1 1 d .
F12B F 0.26979(19) 1.0276(2) 0.30909(12) 0.0730(8) Uani 1 1 d .
F11B F 0.09679(18) 0.96969(16) 0.42332(12) 0.0566(6) Uani 1 1 d .
F14B F 0.36469(18) 0.6734(2) 0.30130(12) 0.0712(8) Uani 1 1 d .
F15B F 0.18851(17) 0.61605(18) 0.41302(11) 0.0522(6) Uani 1 1 d .
C41B C 0.1661(2) 0.7104(3) 0.56361(14) 0.0219(7) Uani 1 1 d .
C42B C 0.2160(3) 0.7965(3) 0.56580(15) 0.0279(8) Uani 1 1 d .
H42A H 0.1800 0.8652 0.5558 0.033 Uiso 1 1 calc R
C43B C 0.3178(3) 0.7818(3) 0.58250(16) 0.0352(9) Uani 1 1 d .
H43A H 0.3513 0.8407 0.5845 0.042 Uiso 1 1 calc R
C44B C 0.3714(3) 0.6829(3) 0.59633(15) 0.0346(9) Uani 1 1 d .
H44A H 0.4414 0.6735 0.6080 0.042 Uiso 1 1 calc R
C45B C 0.3232(3) 0.5976(3) 0.59314(16) 0.0349(9) Uani 1 1 d .
H45A H 0.3608 0.5294 0.6019 0.042 Uiso 1 1 calc R
C46B C 0.2207(3) 0.6107(3) 0.57734(16) 0.0294(8) Uani 1 1 d .
H46A H 0.1873 0.5514 0.5759 0.035 Uiso 1 1 calc R
C41A C 0.4448(2) 0.7337(3) 0.05783(15) 0.0251(8) Uani 1 1 d .
C56B C 0.1605(3) 0.8945(3) 0.39298(17) 0.0338(9) Uani 1 1 d .
C56A C 0.3752(3) 0.8091(3) -0.11352(17) 0.0329(9) Uani 1 1 d .
H56A H 0.4120 0.8726 -0.1278 0.039 Uiso 1 1 calc R
C35B C -0.4322(3) 0.7208(4) 0.44967(18) 0.0405(10) Uani 1 1 d .
C33B C -0.4258(3) 0.9017(3) 0.44239(18) 0.0417(10) Uani 1 1 d .
C34B C -0.4723(3) 0.8223(4) 0.43084(17) 0.0442(11) Uani 1 1 d .
C36B C -0.3434(3) 0.6971(3) 0.48115(17) 0.0310(9) Uani 1 1 d .
C54B C 0.3174(3) 0.8498(4) 0.30421(17) 0.0436(11) Uani 1 1 d .
C53B C 0.2972(3) 0.7473(4) 0.33089(18) 0.0423(10) Uani 1 1 d .
C43A C 0.2927(3) 0.6497(4) 0.15265(19) 0.0482(11) Uani 1 1 d .

loop_
_atom_site_aniso_label
_atom_site_aniso_U_11
_atom_site_aniso_U_22
_atom_site_aniso_U_33
_atom_site_aniso_U_23
_atom_site_aniso_U_13
_atom_site_aniso_U_12
Te1A 0.02236(12) 0.05508(18) 0.02190(12) -0.01350(11) -0.00432(9) -0.01439(11)
Te1B 0.02095(12) 0.04374(16) 0.01669(11) 0.00007(10) -0.00748(9) -0.00444(11)
C4A 0.0222(17) 0.028(2) 0.0246(17) -0.0031(15) -0.0034(14) -0.0084(15)
C51A 0.0209(17) 0.037(2) 0.0199(16) -0.0103(16) -0.0024(14) -0.0077(16)
C52A 0.0250(19) 0.039(2) 0.0343(19) -0.0111(17) -0.0066(15) -0.0053(17)
C53A 0.0223(19) 0.054(3) 0.040(2) -0.024(2) -0.0012(16) -0.0148(19)
C54A 0.0178(18) 0.061(3) 0.040(2) -0.030(2) -0.0069(16) -0.0035(19)
C55A 0.0247(19) 0.053(3) 0.039(2) -0.0170(19) -0.0143(16) 0.0050(19)
C3A 0.0198(16) 0.025(2) 0.0199(16) -0.0014(14) -0.0014(13) -0.0075(14)
B1A 0.025(2) 0.016(2) 0.0192(17) 0.0019(15) -0.0095(15) -0.0061(16)
C2A 0.0195(16) 0.0189(19) 0.0196(15) 0.0009(13) -0.0075(13) -0.0057(14)
C1A 0.0202(16) 0.0207(19) 0.0207(16) 0.0017(14) -0.0060(13) -0.0094(14)
C21A 0.0222(17) 0.024(2) 0.0172(15) -0.0065(14) -0.0089(13) -0.0049(15)
C22A 0.0316(19) 0.026(2) 0.0267(18) -0.0002(15) -0.0061(15) -0.0071(16)
C23A 0.034(2) 0.031(2) 0.0333(19) -0.0099(17) -0.0111(17) 0.0053(17)
C24A 0.0216(18) 0.048(3) 0.0211(17) -0.0138(17) -0.0046(14) -0.0075(18)
C25A 0.0300(19) 0.033(2) 0.0266(18) -0.0074(16) 0.0027(15) -0.0135(17)
C26A 0.0291(19) 0.026(2) 0.0267(17) -0.0058(16) -0.0035(15) -0.0061(16)
C31A 0.0165(16) 0.025(2) 0.0155(15) -0.0069(14) -0.0027(13) -0.0027(14)
C32A 0.0241(17) 0.0184(19) 0.0177(15) -0.0034(14) -0.0031(13) -0.0072(15)
C33A 0.0277(18) 0.026(2) 0.0177(16) -0.0041(14) -0.0110(14) 0.0033(16)
F2A 0.0467(12) 0.0356(13) 0.0355(11) 0.0027(9) -0.0273(10) 0.0021(10)
C34A 0.0188(17) 0.031(2) 0.0228(16) -0.0077(15) -0.0100(13) -0.0035(15)
C35A 0.0202(17) 0.020(2) 0.0201(15) -0.0048(14) -0.0020(13) -0.0064(15)
C36A 0.0186(16) 0.021(2) 0.0160(15) -0.0033(14) -0.0055(13) 0.0027(14)
F5A 0.0293(10) 0.0264(11) 0.0241(9) 0.0029(8) -0.0128(8) -0.0031(8)
F4A 0.0338(11) 0.0276(12) 0.0289(10) -0.0052(9) -0.0057(8) -0.0132(9)
F3A 0.0328(11) 0.0524(14) 0.0377(11) -0.0094(10) -0.0212(9) -0.0106(10)
F1A 0.0407(11) 0.0235(12) 0.0345(11) 0.0034(9) -0.0150(9) -0.0093(9)
C11A 0.0171(16) 0.028(2) 0.0172(15) -0.0020(14) -0.0043(13) -0.0042(14)
C16A 0.0221(17) 0.028(2) 0.0270(17) -0.0057(16) -0.0087(14) -0.0015(15)
C15A 0.0264(19) 0.040(2) 0.040(2) -0.0211(19) -0.0094(16) -0.0023(17)
C14A 0.029(2) 0.059(3) 0.0199(18) -0.0164(18) -0.0042(15) -0.0072(19)
C13A 0.0277(19) 0.051(3) 0.0175(17) 0.0036(17) -0.0038(14) -0.0122(18)
C12A 0.0213(17) 0.031(2) 0.0244(17) -0.0073(16) -0.0022(14) -0.0075(15)
F6A 0.0514(13) 0.0321(13) 0.0313(10) 0.0006(9) -0.0105(9) -0.0160(10)
F7A 0.0674(15) 0.0700(17) 0.0236(11) 0.0118(11) -0.0140(10) -0.0281(13)
F8A 0.0528(14) 0.105(2) 0.0249(11) -0.0294(12) -0.0053(10) -0.0202(13)
F9A 0.0636(15) 0.0525(15) 0.0654(15) -0.0387(12) -0.0173(12) -0.0052(12)
F10A 0.0496(13) 0.0277(12) 0.0427(12) -0.0022(10) -0.0167(10) -0.0069(10)
C46A 0.0290(19) 0.036(2) 0.0273(18) -0.0011(17) -0.0136(15) 0.0006(18)
F15A 0.0591(14) 0.0341(14) 0.0548(13) -0.0073(11) -0.0260(11) 0.0067(11)
F14A 0.0711(17) 0.097(2) 0.0674(16) -0.0447(16) -0.0370(14) 0.0554(15)
C45A 0.033(2) 0.076(3) 0.038(2) -0.024(2) -0.0237(19) 0.030(2)
C44A 0.017(2) 0.103(4) 0.026(2) -0.013(2) -0.0060(16) 0.010(2)
F12A 0.0395(13) 0.114(2) 0.0451(13) 0.0213(14) -0.0034(11) -0.0395(14)
C42A 0.0189(18) 0.050(3) 0.0275(18) -0.0022(18) -0.0073(15) -0.0057(18)
F11A 0.0438(13) 0.0428(15) 0.0498(13) 0.0009(11) -0.0088(10) -0.0212(11)
F13A 0.0245(12) 0.185(3) 0.0380(13) -0.0290(16) 0.0002(10) 0.0130(15)
C4B 0.0188(16) 0.022(2) 0.0210(16) -0.0067(14) -0.0050(13) -0.0013(14)
C3B 0.0183(16) 0.0187(19) 0.0198(15) -0.0013(13) -0.0041(13) -0.0020(14)
B1B 0.0243(19) 0.010(2) 0.0212(18) 0.0000(15) -0.0082(15) -0.0013(16)
C2B 0.0202(16) 0.0173(19) 0.0217(16) -0.0025(13) -0.0096(13) -0.0034(14)
C1B 0.0213(16) 0.0205(19) 0.0187(15) 0.0001(14) -0.0076(13) -0.0032(14)
C21B 0.0214(17) 0.032(2) 0.0148(15) -0.0039(14) -0.0081(13) -0.0073(16)
C26B 0.0264(18) 0.034(2) 0.0235(17) -0.0024(16) -0.0076(14) -0.0064(16)
C25B 0.034(2) 0.046(3) 0.0245(18) 0.0009(17) -0.0072(16) -0.0189(19)
C24B 0.0221(19) 0.074(3) 0.0186(17) -0.0121(19) -0.0032(14) -0.012(2)
C23B 0.0244(19) 0.060(3) 0.0258(18) -0.0163(19) -0.0088(15) 0.0045(19)
C22B 0.0293(19) 0.037(2) 0.0211(17) -0.0042(15) -0.0104(15) -0.0023(17)
C31B 0.0156(16) 0.034(2) 0.0130(14) -0.0021(14) -0.0025(12) -0.0069(15)
F5B 0.0410(13) 0.0480(16) 0.0895(17) -0.0397(13) -0.0209(12) -0.0021(11)
F4B 0.0399(13) 0.114(2) 0.0877(18) -0.0722(17) -0.0140(12) -0.0169(14)
F3B 0.0326(12) 0.147(3) 0.0487(14) -0.0263(15) -0.0287(11) 0.0015(14)
C32B 0.0232(19) 0.045(3) 0.0324(19) 0.0018(18) -0.0135(16) -0.0067(18)
F1B 0.0473(13) 0.0312(14) 0.0948(18) 0.0086(12) -0.0431(13) -0.0084(11)
F2B 0.0506(15) 0.0688(19) 0.0917(19) 0.0230(15) -0.0450(14) 0.0016(13)
C11B 0.0149(15) 0.024(2) 0.0166(15) -0.0039(14) -0.0042(12) -0.0029(14)
C16B 0.0318(19) 0.033(2) 0.0177(16) 0.0014(16) -0.0075(14) -0.0077(17)
C15B 0.036(2) 0.034(2) 0.0297(19) -0.0160(18) -0.0088(16) -0.0049(17)
F9B 0.120(2) 0.0486(16) 0.0469(14) -0.0251(12) -0.0277(14) -0.0119(14)
C14B 0.0222(18) 0.046(3) 0.0178(16) -0.0095(17) -0.0072(14) -0.0028(17)
F8B 0.0500(13) 0.0678(16) 0.0192(10) -0.0141(10) -0.0117(9) -0.0071(11)
C13B 0.041(2) 0.030(2) 0.0239(17) 0.0010(16) -0.0134(16) -0.0039(17)
F7B 0.110(2) 0.0406(15) 0.0295(11) 0.0047(10) -0.0330(12) -0.0025(13)
C12B 0.038(2) 0.027(2) 0.0224(17) -0.0055(16) -0.0106(15) -0.0041(17)
F6B 0.145(2) 0.0268(13) 0.0349(12) -0.0080(10) -0.0400(14) -0.0018(14)
F10B 0.1077(19) 0.0297(14) 0.0381(12) -0.0039(10) -0.0273(13) -0.0098(13)
C51B 0.0158(16) 0.041(2) 0.0210(16) -0.0037(16) -0.0099(13) -0.0060(16)
C52B 0.0288(19) 0.049(3) 0.0245(18) -0.0103(18) -0.0054(15) -0.0099(19)
C55B 0.033(2) 0.058(3) 0.035(2) 0.012(2) -0.0158(18) -0.023(2)
F13B 0.0307(12) 0.137(2) 0.0305(12) -0.0047(13) 0.0048(10) -0.0323(13)
F12B 0.0626(16) 0.0704(19) 0.0671(16) 0.0197(14) -0.0068(13) -0.0340(14)
F11B 0.0517(14) 0.0337(14) 0.0670(15) 0.0030(12) -0.0010(12) -0.0060(11)
F14B 0.0434(14) 0.109(2) 0.0599(15) -0.0472(15) 0.0098(12) 0.0021(14)
F15B 0.0486(13) 0.0493(16) 0.0567(14) -0.0266(12) 0.0021(11) -0.0029(12)
C41B 0.0190(17) 0.030(2) 0.0153(15) -0.0029(14) -0.0060(13) 0.0004(15)
C42B 0.0264(19) 0.032(2) 0.0252(17) -0.0021(15) -0.0088(14) -0.0050(16)
C43B 0.030(2) 0.050(3) 0.0263(18) -0.0047(17) -0.0072(16) -0.0148(19)
C44B 0.0183(18) 0.066(3) 0.0195(17) -0.0074(18) -0.0073(14) -0.003(2)
C45B 0.031(2) 0.043(3) 0.0310(19) -0.0099(18) -0.0144(16) 0.0108(18)
C46B 0.0282(19) 0.035(2) 0.0301(18) -0.0120(16) -0.0130(15) 0.0000(17)
C41A 0.0190(17) 0.035(2) 0.0206(16) -0.0009(15) -0.0086(14) -0.0038(16)
C56B 0.0232(19) 0.044(3) 0.0323(19) -0.0047(18) -0.0081(16) -0.0020(18)
C56A 0.028(2) 0.041(2) 0.0345(19) -0.0135(18) -0.0095(16) -0.0065(18)
C35B 0.0218(19) 0.078(3) 0.034(2) -0.034(2) -0.0014(16) -0.015(2)
C33B 0.027(2) 0.049(3) 0.040(2) 0.0077(19) -0.0144(17) 0.003(2)
C34B 0.0191(19) 0.093(4) 0.0231(18) -0.016(2) -0.0100(15) 0.002(2)
C36B 0.0191(18) 0.047(3) 0.0298(18) -0.0206(18) -0.0015(15) 0.0008(18)
C54B 0.0207(19) 0.088(4) 0.0211(18) -0.007(2) -0.0013(15) -0.020(2)
C53B 0.0211(19) 0.077(3) 0.032(2) -0.023(2) -0.0031(16) -0.003(2)
C43A 0.023(2) 0.087(4) 0.028(2) 0.008(2) -0.0086(17) -0.020(2)

loop_
_atom_type_symbol
_atom_type_description
_atom_type_scat_dispersion_real
_atom_type_scat_dispersion_imag
_atom_type_scat_source
C C 0.0033 0.0016 'International Tables Vol C Tables 4.2.6.8 and 6.1.1.4'
Te Te -0.5308 1.6751 'International Tables Vol C Tables 4.2.6.8 and 6.1.1.4'
F F 0.0171 0.0103 'International Tables Vol C Tables 4.2.6.8 and 6.1.1.4'
B B 0.0013 0.0007 'International Tables Vol C Tables 4.2.6.8 and 6.1.1.4'
H H 0.0000 0.0000 'International Tables Vol C Tables 4.2.6.8 and 6.1.1.4'

loop_
_geom_angle_atom_site_label_1
_geom_angle_atom_site_label_2
_geom_angle_atom_site_label_3
_geom_angle
C1A Te1A C4A 97.56(11)
C1B Te1B C4B 97.07(11)
C3A C4A C51A 125.3(3)
C3A C4A Te1A 122.6(2)
C51A C4A Te1A 112.1(2)
C52A C51A C56A 119.0(3)
C52A C51A C4A 121.8(3)
C56A C51A C4A 119.2(3)
C51A C52A C53A 120.1(3)
C51A C52A H52A 119.9
C53A C52A H52A 119.9
C54A C53A C52A 120.6(3)
C54A C53A H53A 119.7
C52A C53A H53A 119.7
C53A C54A C55A 119.9(3)
C53A C54A H54A 120.1
C55A C54A H54A 120.1
C54A C55A C56A 120.1(4)
C54A C55A H55A 119.9
C56A C55A H55A 119.9
C4A C3A C41A 115.9(3)
C4A C3A B1A 126.0(3)
C41A C3A B1A 117.9(2)
C3A B1A C2A 125.1(3)
C3A B1A C11A 117.4(3)
C2A B1A C11A 117.5(3)
C1A C2A C31A 116.4(2)
C1A C2A B1A 125.2(3)
C31A C2A B1A 118.4(2)
C2A C1A C21A 125.2(3)
C2A C1A Te1A 123.2(2)
C21A C1A Te1A 111.52(19)
C22A C21A C26A 119.1(3)
C22A C21A C1A 118.4(3)
C26A C21A C1A 122.4(3)
C21A C22A C23A 120.6(3)
C21A C22A H22A 119.7
C23A C22A H22A 119.7
C24A C23A C22A 120.1(3)
C24A C23A H23A 120.0
C22A C23A H23A 120.0
C25A C24A C23A 119.5(3)
C25A C24A H24A 120.2
C23A C24A H24A 120.2
C24A C25A C26A 120.7(3)
C24A C25A H25A 119.7
C26A C25A H25A 119.7
C25A C26A C21A 120.0(3)
C25A C26A H26A 120.0
C21A C26A H26A 120.0
C36A C31A C32A 115.8(3)
C36A C31A C2A 121.7(3)
C32A C31A C2A 122.4(3)
F1A C32A C33A 117.8(3)
F1A C32A C31A 119.6(3)
C33A C32A C31A 122.5(3)
F2A C33A C34A 119.7(3)
F2A C33A C32A 120.7(3)
C34A C33A C32A 119.6(3)
F3A C34A C35A 120.1(3)
F3A C34A C33A 120.2(3)
C35A C34A C33A 119.7(3)
F4A C35A C34A 120.2(3)
F4A C35A C36A 120.2(3)
C34A C35A C36A 119.7(3)
F5A C36A C35A 117.7(3)
F5A C36A C31A 119.7(3)
C35A C36A C31A 122.7(3)
C16A C11A C12A 115.4(3)
C16A C11A B1A 123.7(3)
C12A C11A B1A 120.9(3)
F10A C16A C11A 119.9(3)
F10A C16A C15A 117.7(3)
C11A C16A C15A 122.3(3)
F9A C15A C14A 119.4(3)
F9A C15A C16A 120.9(3)
C14A C15A C16A 119.7(3)
F8A C14A C13A 119.7(3)
F8A C14A C15A 119.9(3)
C13A C14A C15A 120.3(3)
F7A C13A C14A 120.9(3)
F7A C13A C12A 120.5(3)
C14A C13A C12A 118.6(3)
F6A C12A C13A 117.7(3)
F6A C12A C11A 118.7(3)
C13A C12A C11A 123.6(3)
F15A C46A C41A 119.1(3)
F15A C46A C45A 118.1(3)
C41A C46A C45A 122.8(4)
F14A C45A C44A 120.9(4)
F14A C45A C46A 120.6(4)
C44A C45A C46A 118.5(4)
C43A C44A F13A 119.9(4)
C43A C44A C45A 121.4(4)
F13A C44A C45A 118.7(4)
F11A C42A C43A 117.6(3)
F11A C42A C41A 119.7(3)
C43A C42A C41A 122.6(4)
C3B C4B C41B 124.9(3)
C3B C4B Te1B 123.2(2)
C41B C4B Te1B 111.94(19)
C4B C3B C51B 116.7(3)
C4B C3B B1B 125.5(3)
C51B C3B B1B 117.8(2)
C3B B1B C2B 124.8(3)
C3B B1B C11B 118.0(3)
C2B B1B C11B 117.1(3)
C1B C2B C31B 117.7(2)
C1B C2B B1B 125.5(3)
C31B C2B B1B 116.8(2)
C2B C1B C21B 124.6(3)
C2B C1B Te1B 123.3(2)
C21B C1B Te1B 112.11(19)
C22B C21B C26B 119.0(3)
C22B C21B C1B 120.6(3)
C26B C21B C1B 120.4(3)
C25B C26B C21B 120.2(3)
C25B C26B H26B 119.9
C21B C26B H26B 119.9
C24B C25B C26B 120.3(3)
C24B C25B H25B 119.8
C26B C25B H25B 119.8
C25B C24B C23B 120.1(3)
C25B C24B H24B 120.0
C23B C24B H24B 120.0
C24B C23B C22B 119.9(3)
C24B C23B H23B 120.0
C22B C23B H23B 120.0
C23B C22B C21B 120.4(3)
C23B C22B H22B 119.8
C21B C22B H22B 119.8
C36B C31B C32B 116.1(3)
C36B C31B C2B 123.1(3)
C32B C31B C2B 120.6(3)
F1B C32B C33B 117.6(3)
F1B C32B C31B 119.4(3)
C33B C32B C31B 122.9(4)
C12B C11B C16B 114.5(3)
C12B C11B B1B 125.7(3)
C16B C11B B1B 119.8(3)
F10B C16B C15B 117.2(3)
F10B C16B C11B 119.1(3)
C15B C16B C11B 123.7(3)
F9B C15B C14B 119.4(3)
F9B C15B C16B 121.3(3)
C14B C15B C16B 119.3(3)
F8B C14B C13B 119.8(3)
F8B C14B C15B 120.4(3)
C13B C14B C15B 119.8(3)
F7B C13B C14B 120.5(3)
F7B C13B C12B 120.5(3)
C14B C13B C12B 119.1(3)
F6B C12B C11B 118.9(3)
F6B C12B C13B 117.5(3)
C11B C12B C13B 123.6(3)
C56B C51B C52B 116.1(3)
C56B C51B C3B 121.6(3)
C52B C51B C3B 122.2(3)
F15B C52B C51B 119.5(3)
F15B C52B C53B 118.5(3)
C51B C52B C53B 122.0(4)
F12B C55B C54B 121.0(3)
F12B C55B C56B 119.7(4)
C54B C55B C56B 119.3(4)
C46B C41B C42B 119.3(3)
C46B C41B C4B 119.9(3)
C42B C41B C4B 120.7(3)
C43B C42B C41B 119.7(3)
C43B C42B H42A 120.1
C41B C42B H42A 120.1
C44B C43B C42B 120.8(3)
C44B C43B H43A 119.6
C42B C43B H43A 119.6
C45B C44B C43B 119.7(3)
C45B C44B H44A 120.1
C43B C44B H44A 120.1
C44B C45B C46B 120.3(3)
C44B C45B H45A 119.9
C46B C45B H45A 119.9
C45B C46B C41B 120.1(3)
C45B C46B H46A 119.9
C41B C46B H46A 119.9
C46A C41A C42A 115.7(3)
C46A C41A C3A 121.5(3)
C42A C41A C3A 122.8(3)
F11B C56B C51B 119.2(3)
F11B C56B C55B 118.4(3)
C51B C56B C55B 122.4(3)
C55A C56A C51A 120.3(3)
C55A C56A H56A 119.8
C51A C56A H56A 119.8
F4B C35B C34B 120.9(4)
F4B C35B C36B 119.5(4)
C34B C35B C36B 119.6(3)
F2B C33B C34B 119.8(3)
F2B C33B C32B 121.5(4)
C34B C33B C32B 118.8(4)
F3B C34B C35B 119.5(4)
F3B C34B C33B 119.8(4)
C35B C34B C33B 120.7(3)
F5B C36B C31B 118.9(3)
F5B C36B C35B 119.1(3)
C31B C36B C35B 121.9(4)
F13B C54B C53B 120.3(4)
F13B C54B C55B 119.5(4)
C53B C54B C55B 120.2(3)
F14B C53B C54B 119.9(3)
F14B C53B C52B 120.0(4)
C54B C53B C52B 120.0(4)
F12A C43A C44A 120.7(4)
F12A C43A C42A 120.3(4)
C44A C43A C42A 119.0(4)

loop_
_geom_bond_atom_site_label_1
_geom_bond_atom_site_label_2
_geom_bond_distance
Te1A C1A 2.068(3)
Te1A C4A 2.071(3)
Te1B C1B 2.063(3)
Te1B C4B 2.071(3)
C4A C3A 1.370(4)
C4A C51A 1.498(4)
C51A C52A 1.386(4)
C51A C56A 1.390(4)
C52A C53A 1.389(4)
C52A H52A 0.9500
C53A C54A 1.369(5)
C53A H53A 0.9500
C54A C55A 1.378(5)
C54A H54A 0.9500
C55A C56A 1.387(4)
C55A H55A 0.9500
C3A C41A 1.508(4)
C3A B1A 1.527(4)
B1A C2A 1.540(4)
B1A C11A 1.602(4)
C2A C1A 1.364(4)
C2A C31A 1.508(4)
C1A C21A 1.498(4)
C21A C22A 1.384(4)
C21A C26A 1.386(4)
C22A C23A 1.385(4)
C22A H22A 0.9500
C23A C24A 1.380(4)
C23A H23A 0.9500
C24A C25A 1.377(4)
C24A H24A 0.9500
C25A C26A 1.384(4)
C25A H25A 0.9500
C26A H26A 0.9500
C31A C36A 1.379(4)
C31A C32A 1.387(4)
C32A F1A 1.352(3)
C32A C33A 1.378(4)
C33A F2A 1.347(3)
C33A C34A 1.371(4)
C34A F3A 1.338(3)
C34A C35A 1.368(4)
C35A F4A 1.344(3)
C35A C36A 1.379(4)
C36A F5A 1.346(3)
C11A C16A 1.378(4)
C11A C12A 1.381(4)
C16A F10A 1.344(3)
C16A C15A 1.382(4)
C15A F9A 1.345(4)
C15A C14A 1.364(5)
C14A F8A 1.348(3)
C14A C13A 1.362(5)
C13A F7A 1.343(4)
C13A C12A 1.379(4)
C12A F6A 1.356(3)
C46A F15A 1.339(4)
C46A C41A 1.372(4)
C46A C45A 1.388(5)
F14A C45A 1.333(4)
C45A C44A 1.366(6)
C44A C43A 1.347(6)
C44A F13A 1.358(4)
F12A C43A 1.344(4)
C42A F11A 1.349(4)
C42A C43A 1.382(5)
C42A C41A 1.391(4)
C4B C3B 1.365(4)
C4B C41B 1.492(4)
C3B C51B 1.509(4)
C3B B1B 1.524(4)
B1B C2B 1.533(4)
B1B C11B 1.599(4)
C2B C1B 1.364(4)
C2B C31B 1.497(4)
C1B C21B 1.496(4)
C21B C22B 1.389(4)
C21B C26B 1.391(4)
C26B C25B 1.383(4)
C26B H26B 0.9500
C25B C24B 1.375(5)
C25B H25B 0.9500
C24B C23B 1.380(5)
C24B H24B 0.9500
C23B C22B 1.386(4)
C23B H23B 0.9500
C22B H22B 0.9500
C31B C36B 1.377(4)
C31B C32B 1.386(4)
F5B C36B 1.341(4)
F4B C35B 1.341(4)
F3B C34B 1.345(4)
C32B F1B 1.351(4)
C32B C33B 1.371(5)
F2B C33B 1.339(4)
C11B C12B 1.369(4)
C11B C16B 1.376(4)
C16B F10B 1.356(4)
C16B C15B 1.375(4)
C15B F9B 1.349(4)
C15B C14B 1.363(4)
C14B F8B 1.352(3)
C14B C13B 1.357(4)
C13B F7B 1.347(4)
C13B C12B 1.388(4)
C12B F6B 1.349(4)
C51B C56B 1.374(5)
C51B C52B 1.385(4)
C52B F15B 1.335(4)
C52B C53B 1.386(4)
C55B F12B 1.348(4)
C55B C54B 1.364(5)
C55B C56B 1.392(4)
F13B C54B 1.349(4)
F11B C56B 1.349(4)
F14B C53B 1.346(4)
C41B C46B 1.388(4)
C41B C42B 1.390(4)
C42B C43B 1.377(4)
C42B H42A 0.9500
C43B C44B 1.376(5)
C43B H43A 0.9500
C44B C45B 1.375(5)
C44B H44A 0.9500
C45B C46B 1.380(4)
C45B H45A 0.9500
C46B H46A 0.9500
C56A H56A 0.9500
C35B C34B 1.354(5)
C35B C36B 1.387(5)
C33B C34B 1.370(5)
C54B C53B 1.349(5)

loop_
_geom_torsion_atom_site_label_1
_geom_torsion_atom_site_label_2
_geom_torsion_atom_site_label_3
_geom_torsion_atom_site_label_4
_geom_torsion
C1A Te1A C4A C3A -2.4(3)
C1A Te1A C4A C51A 176.2(2)
C3A C4A C51A C52A -84.0(4)
Te1A C4A C51A C52A 97.4(3)
C3A C4A C51A C56A 98.6(4)
Te1A C4A C51A C56A -80.0(3)
C56A C51A C52A C53A -1.3(4)
C4A C51A C52A C53A -178.7(3)
C51A C52A C53A C54A 1.1(5)
C52A C53A C54A C55A -0.3(5)
C53A C54A C55A C56A -0.2(5)
C51A C4A C3A C41A 1.9(5)
Te1A C4A C3A C41A -179.7(2)
C51A C4A C3A B1A -173.1(3)
Te1A C4A C3A B1A 5.3(5)
C4A C3A B1A C2A -2.6(5)
C41A C3A B1A C2A -177.5(3)
C4A C3A B1A C11A 179.0(3)
C41A C3A B1A C11A 4.1(4)
C3A B1A C2A C1A -4.0(5)
C11A B1A C2A C1A 174.3(3)
C3A B1A C2A C31A 176.5(3)
C11A B1A C2A C31A -5.2(4)
C31A C2A C1A C21A 9.0(5)
B1A C2A C1A C21A -170.5(3)
C31A C2A C1A Te1A -174.1(2)
B1A C2A C1A Te1A 6.4(4)
C4A Te1A C1A C2A -3.2(3)
C4A Te1A C1A C21A 174.1(2)
C2A C1A C21A C22A 88.4(4)
Te1A C1A C21A C22A -88.8(3)
C2A C1A C21A C26A -93.0(4)
Te1A C1A C21A C26A 89.8(3)
C26A C21A C22A C23A 0.8(5)
C1A C21A C22A C23A 179.5(3)
C21A C22A C23A C24A 0.1(5)
C22A C23A C24A C25A -0.5(5)
C23A C24A C25A C26A 0.1(5)
C24A C25A C26A C21A 0.8(5)
C22A C21A C26A C25A -1.2(4)
C1A C21A C26A C25A -179.8(3)
C1A C2A C31A C36A 73.4(4)
B1A C2A C31A C36A -107.1(3)
C1A C2A C31A C32A -109.6(3)
B1A C2A C31A C32A 69.9(4)
C36A C31A C32A F1A -178.9(2)
C2A C31A C32A F1A 4.0(4)
C36A C31A C32A C33A 1.0(4)
C2A C31A C32A C33A -176.1(3)
F1A C32A C33A F2A -0.6(4)
C31A C32A C33A F2A 179.5(3)
F1A C32A C33A C34A 178.9(3)
C31A C32A C33A C34A -1.0(4)
F2A C33A C34A F3A -0.4(4)
C32A C33A C34A F3A -180.0(2)
F2A C33A C34A C35A 179.3(3)
C32A C33A C34A C35A -0.3(4)
F3A C34A C35A F4A 1.2(4)
C33A C34A C35A F4A -178.5(3)
F3A C34A C35A C36A -178.9(2)
C33A C34A C35A C36A 1.4(4)
F4A C35A C36A F5A -2.9(4)
C34A C35A C36A F5A 177.2(2)
F4A C35A C36A C31A 178.5(2)
C34A C35A C36A C31A -1.4(4)
C32A C31A C36A F5A -178.4(2)
C2A C31A C36A F5A -1.2(4)
C32A C31A C36A C35A 0.2(4)
C2A C31A C36A C35A 177.3(3)
C3A B1A C11A C16A -109.4(3)
C2A B1A C11A C16A 72.1(4)
C3A B1A C11A C12A 71.2(4)
C2A B1A C11A C12A -107.2(3)
C12A C11A C16A F10A 179.2(3)
B1A C11A C16A F10A -0.3(4)
C12A C11A C16A C15A -1.0(4)
B1A C11A C16A C15A 179.5(3)
F10A C16A C15A F9A 1.0(5)
C11A C16A C15A F9A -178.8(3)
F10A C16A C15A C14A -178.7(3)
C11A C16A C15A C14A 1.5(5)
F9A C15A C14A F8A -0.4(5)
C16A C15A C14A F8A 179.3(3)
F9A C15A C14A C13A 179.8(3)
C16A C15A C14A C13A -0.5(5)
F8A C14A C13A F7A -1.0(5)
C15A C14A C13A F7A 178.8(3)
F8A C14A C13A C12A 179.4(3)
C15A C14A C13A C12A -0.8(5)
F7A C13A C12A F6A 0.8(5)
C14A C13A C12A F6A -179.6(3)
F7A C13A C12A C11A -178.3(3)
C14A C13A C12A C11A 1.2(5)
C16A C11A C12A F6A -179.5(3)
B1A C11A C12A F6A 0.0(4)
C16A C11A C12A C13A -0.3(5)
B1A C11A C12A C13A 179.1(3)
F15A C46A C45A F14A 0.1(5)
C41A C46A C45A F14A 179.3(3)
F15A C46A C45A C44A 180.0(3)
C41A C46A C45A C44A -0.9(5)
F14A C45A C44A C43A -178.6(3)
C46A C45A C44A C43A 1.6(5)
F14A C45A C44A F13A -0.1(5)
C46A C45A C44A F13A -179.9(3)
C1B Te1B C4B C3B -1.9(3)
C1B Te1B C4B C41B 178.3(2)
C41B C4B C3B C51B -1.4(5)
Te1B C4B C3B C51B 178.8(2)
C41B C4B C3B B1B 176.0(3)
Te1B C4B C3B B1B -3.7(4)
C4B C3B B1B C2B 9.9(5)
C51B C3B B1B C2B -172.7(3)
C4B C3B B1B C11B -165.9(3)
C51B C3B B1B C11B 11.5(4)
C3B B1B C2B C1B -8.7(5)
C11B B1B C2B C1B 167.1(3)
C3B B1B C2B C31B 173.8(3)
C11B B1B C2B C31B -10.3(4)
C31B C2B C1B C21B -1.0(5)
B1B C2B C1B C21B -178.4(3)
C31B C2B C1B Te1B 179.1(2)
B1B C2B C1B Te1B 1.7(4)
C4B Te1B C1B C2B 2.9(3)
C4B Te1B C1B C21B -177.0(2)
C2B C1B C21B C22B -67.8(4)
Te1B C1B C21B C22B 112.1(3)
C2B C1B C21B C26B 114.1(4)
Te1B C1B C21B C26B -66.1(3)
C22B C21B C26B C25B 0.4(4)
C1B C21B C26B C25B 178.6(3)
C21B C26B C25B C24B -0.6(5)
C26B C25B C24B C23B -0.1(5)
C25B C24B C23B C22B 0.9(5)
C24B C23B C22B C21B -1.1(5)
C26B C21B C22B C23B 0.4(4)
C1B C21B C22B C23B -177.8(3)
C1B C2B C31B C36B -82.9(4)
B1B C2B C31B C36B 94.7(3)
C1B C2B C31B C32B 102.7(3)
B1B C2B C31B C32B -79.6(4)
C36B C31B C32B F1B 178.9(3)
C2B C31B C32B F1B -6.3(4)
C36B C31B C32B C33B -0.2(4)
C2B C31B C32B C33B 174.5(3)
C3B B1B C11B C12B -90.2(4)
C2B B1B C11B C12B 93.7(4)
C3B B1B C11B C16B 91.7(4)
C2B B1B C11B C16B -84.5(4)
C12B C11B C16B F10B 179.8(3)
B1B C11B C16B F10B -1.8(4)
C12B C11B C16B C15B -0.3(5)
B1B C11B C16B C15B 178.1(3)
F10B C16B C15B F9B -0.3(5)
C11B C16B C15B F9B 179.8(3)
F10B C16B C15B C14B -179.0(3)
C11B C16B C15B C14B 1.2(5)
F9B C15B C14B F8B -0.1(5)
C16B C15B C14B F8B 178.6(3)
F9B C15B C14B C13B 179.9(3)
C16B C15B C14B C13B -1.4(5)
F8B C14B C13B F7B 0.8(5)
C15B C14B C13B F7B -179.3(3)
F8B C14B C13B C12B -179.2(3)
C15B C14B C13B C12B 0.8(5)
C16B C11B C12B F6B 179.7(3)
B1B C11B C12B F6B 1.4(5)
C16B C11B C12B C13B -0.4(5)
B1B C11B C12B C13B -178.6(3)
F7B C13B C12B F6B 0.1(5)
C14B C13B C12B F6B -179.9(3)
F7B C13B C12B C11B -179.8(3)
C14B C13B C12B C11B 0.2(5)
C4B C3B C51B C56B -100.7(4)
B1B C3B C51B C56B 81.6(4)
C4B C3B C51B C52B 83.5(4)
B1B C3B C51B C52B -94.1(4)
C56B C51B C52B F15B -178.9(3)
C3B C51B C52B F15B -2.9(5)
C56B C51B C52B C53B 0.9(5)
C3B C51B C52B C53B 176.9(3)
C3B C4B C41B C46B -102.8(4)
Te1B C4B C41B C46B 77.0(3)
C3B C4B C41B C42B 78.6(4)
Te1B C4B C41B C42B -101.6(3)
C46B C41B C42B C43B -0.9(4)
C4B C41B C42B C43B 177.7(3)
C41B C42B C43B C44B 0.7(4)
C42B C43B C44B C45B 0.3(5)
C43B C44B C45B C46B -1.1(5)
C44B C45B C46B C41B 0.9(5)
C42B C41B C46B C45B 0.1(4)
C4B C41B C46B C45B -178.5(3)
F15A C46A C41A C42A 178.5(3)
C45A C46A C41A C42A -0.7(5)
F15A C46A C41A C3A 1.2(4)
C45A C46A C41A C3A -177.9(3)
F11A C42A C41A C46A -177.6(3)
C43A C42A C41A C46A 1.6(5)
F11A C42A C41A C3A -0.3(5)
C43A C42A C41A C3A 178.8(3)
C4A C3A C41A C46A -106.0(4)
B1A C3A C41A C46A 69.5(4)
C4A C3A C41A C42A 77.0(4)
B1A C3A C41A C42A -107.6(4)
C52B C51B C56B F11B -178.6(3)
C3B C51B C56B F11B 5.4(5)
C52B C51B C56B C55B 0.0(5)
C3B C51B C56B C55B -176.0(3)
F12B C55B C56B F11B -0.3(5)
C54B C55B C56B F11B 177.8(3)
F12B C55B C56B C51B -178.9(3)
C54B C55B C56B C51B -0.8(5)
C54A C55A C56A C51A 0.0(5)
C52A C51A C56A C55A 0.8(4)
C4A C51A C56A C55A 178.3(3)
F1B C32B C33B F2B 0.8(5)
C31B C32B C33B F2B 180.0(3)
F1B C32B C33B C34B -179.5(3)
C31B C32B C33B C34B -0.3(5)
F4B C35B C34B F3B 0.8(5)
C36B C35B C34B F3B -179.1(3)
F4B C35B C34B C33B -180.0(3)
C36B C35B C34B C33B 0.2(5)
F2B C33B C34B F3B -0.7(5)
C32B C33B C34B F3B 179.5(3)
F2B C33B C34B C35B -179.9(3)
C32B C33B C34B C35B 0.3(5)
C32B C31B C36B F5B -180.0(3)
C2B C31B C36B F5B 5.4(4)
C32B C31B C36B C35B 0.7(4)
C2B C31B C36B C35B -173.9(3)
F4B C35B C36B F5B 0.1(4)
C34B C35B C36B F5B 180.0(3)
F4B C35B C36B C31B 179.4(3)
C34B C35B C36B C31B -0.7(5)
F12B C55B C54B F13B 0.8(5)
C56B C55B C54B F13B -177.3(3)
F12B C55B C54B C53B 178.8(3)
C56B C55B C54B C53B 0.7(5)
F13B C54B C53B F14B -1.7(5)
C55B C54B C53B F14B -179.6(3)
F13B C54B C53B C52B 178.1(3)
C55B C54B C53B C52B 0.2(5)
F15B C52B C53B F14B -1.4(5)
C51B C52B C53B F14B 178.8(3)
F15B C52B C53B C54B 178.8(3)
C51B C52B C53B C54B -1.0(5)
F13A C44A C43A F12A 1.3(5)
C45A C44A C43A F12A 179.8(3)
F13A C44A C43A C42A -179.2(3)
C45A C44A C43A C42A -0.7(6)
F11A C42A C43A F12A -2.3(5)
C41A C42A C43A F12A 178.5(3)
F11A C42A C43A C44A 178.2(3)
C41A C42A C43A C44A -1.0(5)
